data_7063694
loop_
_publ_author_name
'Puerta Lombardi, Braulio M.'
'McCallum, Katia A.'
'Harrison, Alexander'
'Louwe, Devon S.'
'Espejo, Jayar'
'Bouzidi, Karima'
'Roesler, Roland'

_publ_section_title
;
 Bis(N-heterocyclic carbene)s incorporating silicon in the ligand backbone
;
_journal_issue 16
_journal_name_full 'New Journal of Chemistry'
_journal_page_first 6554
_journal_page_last 6560
_journal_paper_doi 10.1039/D4NJ04276J
_journal_volume 49
_journal_year 2025
_chemical_formula_moiety '2(I), C24 H44 N4 O Si2'
_chemical_formula_sum 'C24 H44 I2 N4 O Si2'
_chemical_formula_weight 714.61
_space_group_crystal_system monoclinic
_space_group_IT_number 15
_space_group_name_Hall '-C 2yc'
_space_group_name_H-M_alt 'C 1 2/c 1'
_atom_sites_solution_hydrogens geom
_atom_sites_solution_primary dual
_audit_creation_date 2023-06-20
_audit_creation_method
;
Olex2 1.3
(compiled 2020.11.12 svn.r5f609507 for OlexSys, GUI svn.r6408)
;
_audit_update_record
;
2025-03-10 deposited with the CCDC.	2025-03-14 downloaded from the CCDC.
;
_cell_angle_alpha 90
_cell_angle_beta 133.535(3)
_cell_angle_gamma 90
_cell_formula_units_Z 4
_cell_length_a 17.128(5)
_cell_length_b 21.250(6)
_cell_length_c 12.140(3)
_cell_measurement_reflns_used 5308
_cell_measurement_temperature 173.15
_cell_measurement_theta_max 27.56
_cell_measurement_theta_min 3.01
_cell_volume 3203.3(15)
_computing_cell_refinement 'SAINT V8.40A (Bruker, 2019)'
_computing_data_collection 'APEX 3 (2019) Bruker AXS Inc., Madison, WI 53719-1173.'
_computing_data_reduction 'SAINT V8.40A (Bruker, 2019)'
_computing_molecular_graphics 'Olex2 1.3 (Dolomanov et al., 2009)'
_computing_publication_material 'Olex2 1.3 (Dolomanov et al., 2009)'
_computing_structure_refinement 'SHELXL 2018/3 (Sheldrick, 2015)'
_computing_structure_solution 'SHELXT 2018/2 (Sheldrick, 2018)'
_diffrn_ambient_temperature 173.15
_diffrn_measured_fraction_theta_full 0.996
_diffrn_measured_fraction_theta_max 0.980
_diffrn_measurement_device_type 'Bruker APEX-II CCD'
_diffrn_measurement_method '\f and \w scans'
_diffrn_radiation_type MoK\a
_diffrn_radiation_wavelength 0.71073
_diffrn_reflns_av_R_equivalents 0.0551
_diffrn_reflns_av_unetI/netI 0.0554
_diffrn_reflns_Laue_measured_fraction_full 0.996
_diffrn_reflns_Laue_measured_fraction_max 0.980
_diffrn_reflns_limit_h_max 21
_diffrn_reflns_limit_h_min -21
_diffrn_reflns_limit_k_max 27
_diffrn_reflns_limit_k_min -27
_diffrn_reflns_limit_l_max 9
_diffrn_reflns_limit_l_min -15
_diffrn_reflns_number 11303
_diffrn_reflns_point_group_measured_fraction_full 0.996
_diffrn_reflns_point_group_measured_fraction_max 0.980
_diffrn_reflns_theta_full 25.242
_diffrn_reflns_theta_max 27.690
_diffrn_reflns_theta_min 1.900
_diffrn_source_current 30.0
_diffrn_source_power 1.5
_diffrn_source_voltage 50.0
_diffrn_standards_number 0
_exptl_absorpt_coefficient_mu 2.060
_exptl_absorpt_correction_T_max 0.7456
_exptl_absorpt_correction_T_min 0.5908
_exptl_absorpt_correction_type multi-scan
_exptl_absorpt_process_details
;
SADABS-2016/2 (Bruker,2016/2) was used for absorption correction.
wR2(int) was 0.0832 before and 0.0650 after correction.
The Ratio of minimum to maximum transmission is 0.7924.
The \l/2 correction factor is Not present.
;
_exptl_crystal_colour colourless
_exptl_crystal_colour_primary colourless
_exptl_crystal_density_diffrn 1.482
_exptl_crystal_description needle
_exptl_crystal_F_000 1432
_exptl_crystal_size_max 0.308
_exptl_crystal_size_mid 0.176
_exptl_crystal_size_min 0.079
_refine_diff_density_max 1.002
_refine_diff_density_min -0.704
_refine_diff_density_rms 0.098
_refine_ls_extinction_method none
_refine_ls_goodness_of_fit_ref 1.022
_refine_ls_hydrogen_treatment constr
_refine_ls_matrix_type full
_refine_ls_number_parameters 154
_refine_ls_number_reflns 3669
_refine_ls_number_restraints 0
_refine_ls_restrained_S_all 1.022
_refine_ls_R_factor_all 0.0474
_refine_ls_R_factor_gt 0.0358
_refine_ls_shift/su_max 0.001
_refine_ls_shift/su_mean 0.000
_refine_ls_structure_factor_coef Fsqd
_refine_ls_weighting_details 'w=1/[\s^2^(Fo^2^)+(0.0396P)^2^+0.7596P] where P=(Fo^2^+2Fc^2^)/3'
_refine_ls_weighting_scheme calc
_refine_ls_wR_factor_gt 0.0849
_refine_ls_wR_factor_ref 0.0918
_reflns_Friedel_coverage 0.000
_reflns_number_gt 2993
_reflns_number_total 3669
_reflns_threshold_expression 'I > 2\s(I)'
_cod_data_source_file d4nj04276j2.cif
_cod_data_source_block mo_bp_230817_cysiosisalt_0m
_cod_depositor_comments 'Adding full bibliography for 7063694--7063696.cif.'
_cod_database_code 7063694
_shelx_shelxl_version_number 2018/3
_shelx_space_group_comment
;
The symmetry employed for this shelxl refinement is uniquely defined
by the following loop, which should always be used as a source of
symmetry information in preference to the above space-group names.
They are only intended as comments.
;
_shelx_estimated_absorpt_t_max 0.854
_shelx_estimated_absorpt_t_min 0.570
_olex2_refinement_description
;
1. Fixed Uiso
 At 1.2 times of:
  All C(H) groups, All C(H,H) groups
 At 1.5 times of:
  All C(H,H,H) groups
2.a Ternary CH refined with riding coordinates:
 C4(H4)
2.b Secondary CH2 refined with riding coordinates:
 C10(H10A,H10B), C5(H5A,H5B), C9(H9A,H9B), C6(H6A,H6B), C8(H8A,H8B), C7(H7A,H7B)
2.c Aromatic/amide H refined with riding coordinates:
 C1(H1), C2(H2), C3(H3)
2.d Idealised Me refined as rotating group:
 C12(H12A,H12B,H12C), C11(H11A,H11B,H11C)
;
_olex2_submission_special_instructions 'No special instructions were received'

loop_
_space_group_symop_operation_xyz
'x, y, z'
'-x, y, -z+1/2'
'x+1/2, y+1/2, z'
'-x+1/2, y+1/2, -z+1/2'
'-x, -y, -z'
'x, -y, z-1/2'
'-x+1/2, -y+1/2, -z'
'x+1/2, -y+1/2, z-1/2'

loop_
_atom_site_label
_atom_site_type_symbol
_atom_site_fract_x
_atom_site_fract_y
_atom_site_fract_z
_atom_site_U_iso_or_equiv
_atom_site_adp_type
_atom_site_occupancy
_atom_site_site_symmetry_order
_atom_site_calc_flag
_atom_site_refinement_flags_posn
_atom_site_refinement_flags_adp
_atom_site_refinement_flags_occupancy
_atom_site_disorder_assembly
_atom_site_disorder_group
I1 I 0.500000 0.42221(2) 0.250000 0.03603(11) Uani 1 2 d S T P . .
I2 I 0.500000 0.75892(2) 0.250000 0.03897(12) Uani 1 2 d S T P . .
Si1 Si 0.79101(8) 0.70667(5) 0.14054(11) 0.0394(3) Uani 1 1 d . . . . .
N2 N 0.6780(2) 0.65825(12) 0.2174(3) 0.0309(6) Uani 1 1 d . . . . .
N1 N 0.7164(2) 0.61768(13) 0.4122(3) 0.0319(6) Uani 1 1 d . . . . .
O1 O 0.750000 0.750000 0.000000 0.0759(16) Uani 1 2 d S . P . .
C1 C 0.7352(3) 0.66571(15) 0.3641(4) 0.0334(7) Uani 1 1 d . . . . .
H1 H 0.782037 0.699971 0.424802 0.040 Uiso 1 1 calc R U . . .
C2 C 0.6441(3) 0.57807(16) 0.2923(5) 0.0406(9) Uani 1 1 d . . . . .
H2 H 0.616885 0.539789 0.295205 0.049 Uiso 1 1 calc R U . . .
C3 C 0.6188(3) 0.60377(17) 0.1690(4) 0.0374(8) Uani 1 1 d . . . . .
H3 H 0.569656 0.587373 0.068594 0.045 Uiso 1 1 calc R U . . .
C4 C 0.7686(3) 0.61023(18) 0.5721(4) 0.0389(8) Uani 1 1 d . . . . .
H4 H 0.809029 0.649794 0.628227 0.047 Uiso 1 1 calc R U . . .
C10 C 0.6705(3) 0.70262(17) 0.1169(4) 0.0398(8) Uani 1 1 d . . . . .
H10A H 0.657175 0.745244 0.133876 0.048 Uiso 1 1 calc R U . . .
H10B H 0.607026 0.690950 0.010262 0.048 Uiso 1 1 calc R U . . .
C5 C 0.8479(3) 0.5567(2) 0.6465(5) 0.0509(10) Uani 1 1 d . . . . .
H5A H 0.901982 0.564334 0.640671 0.061 Uiso 1 1 calc R U . . .
H5B H 0.809717 0.517035 0.591917 0.061 Uiso 1 1 calc R U . . .
C9 C 0.6856(4) 0.6005(2) 0.5802(5) 0.0546(11) Uani 1 1 d . . . . .
H9A H 0.644430 0.561523 0.525516 0.066 Uiso 1 1 calc R U . . .
H9B H 0.634443 0.636291 0.531035 0.066 Uiso 1 1 calc R U . . .
C12 C 0.9086(4) 0.7437(2) 0.3202(5) 0.0626(13) Uani 1 1 d . . . . .
H12A H 0.970528 0.741216 0.330514 0.094 Uiso 1 1 calc R U . . .
H12B H 0.925489 0.721636 0.405404 0.094 Uiso 1 1 calc R U . . .
H12C H 0.892519 0.787894 0.320549 0.094 Uiso 1 1 calc R U . . .
C6 C 0.9048(4) 0.5503(3) 0.8134(5) 0.0640(13) Uani 1 1 d . . . . .
H6A H 0.953792 0.513560 0.859269 0.077 Uiso 1 1 calc R U . . .
H6B H 0.948598 0.588373 0.870124 0.077 Uiso 1 1 calc R U . . .
C8 C 0.7417(4) 0.5957(2) 0.7467(6) 0.0597(12) Uani 1 1 d . . . . .
H8A H 0.778575 0.635840 0.799287 0.072 Uiso 1 1 calc R U . . .
H8B H 0.687427 0.587955 0.752144 0.072 Uiso 1 1 calc R U . . .
C7 C 0.8239(4) 0.5421(2) 0.8259(5) 0.0651(13) Uani 1 1 d . . . . .
H7A H 0.861818 0.540875 0.934463 0.078 Uiso 1 1 calc R U . . .
H7B H 0.785922 0.501463 0.779314 0.078 Uiso 1 1 calc R U . . .
C11 C 0.8235(4) 0.6263(2) 0.1257(6) 0.0674(13) Uani 1 1 d . . . . .
H11A H 0.758433 0.606265 0.033071 0.101 Uiso 1 1 calc R U . . .
H11B H 0.850605 0.601678 0.214428 0.101 Uiso 1 1 calc R U . . .
H11C H 0.878617 0.628155 0.121617 0.101 Uiso 1 1 calc R U . . .

loop_
_atom_site_aniso_label
_atom_site_aniso_U_11
_atom_site_aniso_U_22
_atom_site_aniso_U_33
_atom_site_aniso_U_23
_atom_site_aniso_U_13
_atom_site_aniso_U_12
I1 0.0397(2) 0.03643(17) 0.0339(2) 0.000 0.02612(18) 0.000
I2 0.0326(2) 0.04298(19) 0.0311(2) 0.000 0.01805(17) 0.000
Si1 0.0386(6) 0.0503(6) 0.0274(5) 0.0023(4) 0.0220(5) -0.0123(5)
N2 0.0278(15) 0.0373(14) 0.0299(15) 0.0020(11) 0.0207(14) -0.0019(11)
N1 0.0324(16) 0.0355(14) 0.0286(15) 0.0022(12) 0.0213(14) 0.0002(12)
O1 0.078(3) 0.103(4) 0.039(3) 0.017(2) 0.037(3) -0.027(3)
C1 0.0282(18) 0.0351(16) 0.0345(19) -0.0004(14) 0.0207(16) -0.0010(14)
C2 0.047(2) 0.0391(19) 0.043(2) -0.0016(15) 0.034(2) -0.0107(15)
C3 0.032(2) 0.0468(19) 0.0286(19) -0.0075(15) 0.0194(17) -0.0098(15)
C4 0.044(2) 0.0457(18) 0.031(2) 0.0054(15) 0.0272(19) 0.0006(16)
C10 0.039(2) 0.0409(18) 0.0322(19) 0.0107(15) 0.0219(18) 0.0002(15)
C5 0.043(2) 0.076(3) 0.041(2) 0.018(2) 0.032(2) 0.023(2)
C9 0.051(3) 0.083(3) 0.050(3) 0.020(2) 0.042(2) 0.018(2)
C12 0.050(3) 0.087(3) 0.040(3) -0.016(2) 0.027(2) -0.025(2)
C6 0.051(3) 0.103(4) 0.042(3) 0.031(3) 0.033(2) 0.031(3)
C8 0.064(3) 0.087(3) 0.055(3) 0.021(2) 0.051(3) 0.020(2)
C7 0.071(3) 0.087(3) 0.053(3) 0.021(2) 0.048(3) 0.002(3)
C11 0.059(3) 0.078(3) 0.072(3) -0.011(3) 0.048(3) -0.002(3)

loop_
_atom_type_symbol
_atom_type_description
_atom_type_scat_dispersion_real
_atom_type_scat_dispersion_imag
_atom_type_scat_source
C C 0.0033 0.0016 'International Tables Vol C Tables 4.2.6.8 and 6.1.1.4'
H H 0.0000 0.0000 'International Tables Vol C Tables 4.2.6.8 and 6.1.1.4'
I I -0.4742 1.8119 'International Tables Vol C Tables 4.2.6.8 and 6.1.1.4'
N N 0.0061 0.0033 'International Tables Vol C Tables 4.2.6.8 and 6.1.1.4'
O O 0.0106 0.0060 'International Tables Vol C Tables 4.2.6.8 and 6.1.1.4'
Si Si 0.0817 0.0704 'International Tables Vol C Tables 4.2.6.8 and 6.1.1.4'

loop_
_exptl_crystal_face_index_h
_exptl_crystal_face_index_k
_exptl_crystal_face_index_l
_exptl_crystal_face_perp_dist
-1.00 -1.00 1.00 0.0890
0.00 1.00 0.00 0.0350
0.00 -1.00 0.00 0.0390
-1.00 1.00 1.00 0.0530
1.00 -1.00 -1.00 0.0750
0.00 1.00 -1.00 0.0470
0.00 -1.00 1.00 0.0670
0.00 -1.00 -1.00 0.0380
0.00 1.00 1.00 0.0640

loop_
_geom_angle_atom_site_label_1
_geom_angle_atom_site_label_2
_geom_angle_atom_site_label_3
_geom_angle
_geom_angle_site_symmetry_1
_geom_angle_site_symmetry_3
_geom_angle_publ_flag
O1 Si1 C10 103.43(11) . . ?
O1 Si1 C12 109.51(17) . . ?
O1 Si1 C11 111.50(18) . . ?
C12 Si1 C10 113.0(2) . . ?
C12 Si1 C11 110.8(2) . . ?
C11 Si1 C10 108.42(19) . . ?
C1 N2 C3 108.7(3) . . ?
C1 N2 C10 126.7(3) . . ?
C3 N2 C10 124.4(3) . . ?
C1 N1 C2 108.8(3) . . ?
C1 N1 C4 123.4(3) . . ?
C2 N1 C4 127.8(3) . . ?
Si1 O1 Si1 180.0 . 7_665 ?
N2 C1 H1 125.6 . . ?
N1 C1 N2 108.8(3) . . ?
N1 C1 H1 125.6 . . ?
N1 C2 H2 126.5 . . ?
C3 C2 N1 107.1(3) . . ?
C3 C2 H2 126.5 . . ?
N2 C3 H3 126.7 . . ?
C2 C3 N2 106.6(3) . . ?
C2 C3 H3 126.7 . . ?
N1 C4 H4 108.2 . . ?
N1 C4 C5 110.3(3) . . ?
N1 C4 C9 110.7(3) . . ?
C5 C4 H4 108.2 . . ?
C5 C4 C9 111.1(3) . . ?
C9 C4 H4 108.2 . . ?
Si1 C10 H10A 108.2 . . ?
Si1 C10 H10B 108.2 . . ?
N2 C10 Si1 116.2(2) . . ?
N2 C10 H10A 108.2 . . ?
N2 C10 H10B 108.2 . . ?
H10A C10 H10B 107.4 . . ?
C4 C5 H5A 109.6 . . ?
C4 C5 H5B 109.6 . . ?
C4 C5 C6 110.5(3) . . ?
H5A C5 H5B 108.1 . . ?
C6 C5 H5A 109.6 . . ?
C6 C5 H5B 109.6 . . ?
C4 C9 H9A 109.8 . . ?
C4 C9 H9B 109.8 . . ?
C4 C9 C8 109.4(4) . . ?
H9A C9 H9B 108.2 . . ?
C8 C9 H9A 109.8 . . ?
C8 C9 H9B 109.8 . . ?
Si1 C12 H12A 109.5 . . ?
Si1 C12 H12B 109.5 . . ?
Si1 C12 H12C 109.5 . . ?
H12A C12 H12B 109.5 . . ?
H12A C12 H12C 109.5 . . ?
H12B C12 H12C 109.5 . . ?
C5 C6 H6A 109.5 . . ?
C5 C6 H6B 109.5 . . ?
H6A C6 H6B 108.1 . . ?
C7 C6 C5 110.6(4) . . ?
C7 C6 H6A 109.5 . . ?
C7 C6 H6B 109.5 . . ?
C9 C8 H8A 109.6 . . ?
C9 C8 H8B 109.6 . . ?
H8A C8 H8B 108.1 . . ?
C7 C8 C9 110.5(4) . . ?
C7 C8 H8A 109.6 . . ?
C7 C8 H8B 109.6 . . ?
C6 C7 C8 111.3(4) . . ?
C6 C7 H7A 109.4 . . ?
C6 C7 H7B 109.4 . . ?
C8 C7 H7A 109.4 . . ?
C8 C7 H7B 109.4 . . ?
H7A C7 H7B 108.0 . . ?
Si1 C11 H11A 109.5 . . ?
Si1 C11 H11B 109.5 . . ?
Si1 C11 H11C 109.5 . . ?
H11A C11 H11B 109.5 . . ?
H11A C11 H11C 109.5 . . ?
H11B C11 H11C 109.5 . . ?

loop_
_geom_bond_atom_site_label_1
_geom_bond_atom_site_label_2
_geom_bond_distance
_geom_bond_site_symmetry_2
_geom_bond_publ_flag
Si1 O1 1.6127(10) . ?
Si1 C10 1.880(4) . ?
Si1 C12 1.839(4) . ?
Si1 C11 1.843(5) . ?
N2 C1 1.324(4) . ?
N2 C3 1.376(4) . ?
N2 C10 1.477(4) . ?
N1 C1 1.321(4) . ?
N1 C2 1.370(5) . ?
N1 C4 1.484(4) . ?
C1 H1 0.9500 . ?
C2 H2 0.9500 . ?
C2 C3 1.354(5) . ?
C3 H3 0.9500 . ?
C4 H4 1.0000 . ?
C4 C5 1.505(5) . ?
C4 C9 1.506(5) . ?
C10 H10A 0.9900 . ?
C10 H10B 0.9900 . ?
C5 H5A 0.9900 . ?
C5 H5B 0.9900 . ?
C5 C6 1.534(6) . ?
C9 H9A 0.9900 . ?
C9 H9B 0.9900 . ?
C9 C8 1.531(6) . ?
C12 H12A 0.9800 . ?
C12 H12B 0.9800 . ?
C12 H12C 0.9800 . ?
C6 H6A 0.9900 . ?
C6 H6B 0.9900 . ?
C6 C7 1.505(6) . ?
C8 H8A 0.9900 . ?
C8 H8B 0.9900 . ?
C8 C7 1.529(6) . ?
C7 H7A 0.9900 . ?
C7 H7B 0.9900 . ?
C11 H11A 0.9800 . ?
C11 H11B 0.9800 . ?
C11 H11C 0.9800 . ?

loop_
_geom_torsion_atom_site_label_1
_geom_torsion_atom_site_label_2
_geom_torsion_atom_site_label_3
_geom_torsion_atom_site_label_4
_geom_torsion
_geom_torsion_site_symmetry_1
_geom_torsion_site_symmetry_2
_geom_torsion_site_symmetry_3
_geom_torsion_site_symmetry_4
_geom_torsion_publ_flag
N1 C2 C3 N2 1.0(4) . . . . ?
N1 C4 C5 C6 178.1(4) . . . . ?
N1 C4 C9 C8 -177.8(3) . . . . ?
O1 Si1 C10 N2 171.6(2) . . . . ?
C1 N2 C3 C2 -1.3(4) . . . . ?
C1 N2 C10 Si1 74.4(4) . . . . ?
C1 N1 C2 C3 -0.4(4) . . . . ?
C1 N1 C4 C5 -109.7(4) . . . . ?
C1 N1 C4 C9 126.8(4) . . . . ?
C2 N1 C1 N2 -0.4(4) . . . . ?
C2 N1 C4 C5 69.6(5) . . . . ?
C2 N1 C4 C9 -53.9(5) . . . . ?
C3 N2 C1 N1 1.0(4) . . . . ?
C3 N2 C10 Si1 -110.8(3) . . . . ?
C4 N1 C1 N2 179.0(3) . . . . ?
C4 N1 C2 C3 -179.8(3) . . . . ?
C4 C5 C6 C7 56.2(6) . . . . ?
C4 C9 C8 C7 -57.5(5) . . . . ?
C10 N2 C1 N1 176.5(3) . . . . ?
C10 N2 C3 C2 -176.9(3) . . . . ?
C5 C4 C9 C8 59.2(5) . . . . ?
C5 C6 C7 C8 -55.3(6) . . . . ?
C9 C4 C5 C6 -58.7(5) . . . . ?
C9 C8 C7 C6 56.4(6) . . . . ?
C12 Si1 C10 N2 -70.1(3) . . . . ?
C11 Si1 C10 N2 53.1(3) . . . . ?
